data_4074826
loop_
_publ_author_name
'Landis, Clark R.'
'Nelson, Ryan C.'
'Jin, Wiechang'
'Bowman, Amanda C.'

_publ_section_title
;
 Synthesis, Characterization, and Transition-Metal Complexes of
 3,4-Diazaphospholanes
;
_journal_coden_ASTM ORGND7
_journal_issue 6
_journal_name_full Organometallics
_journal_page_first 1377
_journal_page_last 1391
_journal_paper_doi 10.1021/om050922g
_journal_volume 25
_journal_year 2006
_chemical_formula_moiety 'C57 H50 Cl N4 O P2 Rh'
_chemical_formula_sum 'C57 H50 Cl N4 O P2 Rh'
_chemical_formula_weight 1007.31
_space_group_IT_number 15
_symmetry_cell_setting monoclinic
_symmetry_space_group_name_Hall '-C 2yc'
_symmetry_space_group_name_H-M 'C 1 2/c 1'
_atom_sites_solution_hydrogens geom
_atom_sites_solution_primary direct
_atom_sites_solution_secondary difmap
_audit_creation_method SHELXL-97
_cell_angle_alpha 90.00
_cell_angle_beta 99.0950(10)
_cell_angle_gamma 90.00
_cell_formula_units_Z 4
_cell_length_a 16.6469(13)
_cell_length_b 14.1423(11)
_cell_length_c 20.3512(15)
_cell_measurement_reflns_used 19742
_cell_measurement_temperature 100(2)
_cell_measurement_theta_max 26.42
_cell_measurement_theta_min 2.03
_cell_volume 4731.0(6)
_computing_cell_refinement 'Bruker SAINT Ver. 6.22'
_computing_data_collection 'Bruker SMART Ver. 5.622'
_computing_data_reduction 'Bruker SAINT Ver. 6.22'
_computing_molecular_graphics 'Bruker SHELXTL Ver. 6.10'
_computing_publication_material 'Bruker SHELXTL Ver. 6.10'
_computing_structure_refinement 'Bruker SHELXTL Ver. 6.10'
_computing_structure_solution 'Bruker SHELXTL Ver. 6.10'
_diffrn_ambient_temperature 100(2)
_diffrn_measured_fraction_theta_full 0.998
_diffrn_measured_fraction_theta_max 0.998
_diffrn_measurement_device_type 'Bruker CCD-1000 area detector'
_diffrn_measurement_method '0.30 degree omega scans'
_diffrn_radiation_monochromator graphite
_diffrn_radiation_source 'fine-focus sealed tube'
_diffrn_radiation_type MoK\a
_diffrn_radiation_wavelength 0.71073
_diffrn_reflns_av_R_equivalents 0.0287
_diffrn_reflns_av_sigmaI/netI 0.0164
_diffrn_reflns_limit_h_max 20
_diffrn_reflns_limit_h_min -20
_diffrn_reflns_limit_k_max 17
_diffrn_reflns_limit_k_min -17
_diffrn_reflns_limit_l_max 25
_diffrn_reflns_limit_l_min -25
_diffrn_reflns_number 32358
_diffrn_reflns_theta_full 26.42
_diffrn_reflns_theta_max 26.42
_diffrn_reflns_theta_min 2.03
_diffrn_standards_decay_% <1
_diffrn_standards_interval_count n/a
_diffrn_standards_interval_time n/a
_diffrn_standards_number n/a
_exptl_absorpt_coefficient_mu 0.531
_exptl_absorpt_correction_T_max 0.8655
_exptl_absorpt_correction_T_min 0.7883
_exptl_absorpt_correction_type multi-scan
_exptl_absorpt_process_details
;
multi-scan with SADABS  (Bruker-AXS, 2003)
;
_exptl_crystal_colour colorless
_exptl_crystal_density_diffrn 1.414
_exptl_crystal_density_meas ?
_exptl_crystal_density_method none
_exptl_crystal_description block
_exptl_crystal_F_000 2080
_exptl_crystal_size_max 0.47
_exptl_crystal_size_mid 0.36
_exptl_crystal_size_min 0.28
_refine_diff_density_max 0.829
_refine_diff_density_min -0.196
_refine_diff_density_rms 0.061
_refine_ls_extinction_method none
_refine_ls_goodness_of_fit_ref 1.029
_refine_ls_hydrogen_treatment constr
_refine_ls_matrix_type full
_refine_ls_number_parameters 300
_refine_ls_number_reflns 4858
_refine_ls_number_restraints 0
_refine_ls_restrained_S_all 1.029
_refine_ls_R_factor_all 0.0282
_refine_ls_R_factor_gt 0.0254
_refine_ls_shift/su_max 0.002
_refine_ls_shift/su_mean 0.000
_refine_ls_structure_factor_coef Fsqd
_refine_ls_weighting_details 'calc w=1/[\s^2^(Fo^2^)+(0.0406P)^2^+5.8709P] where P=(Fo^2^+2Fc^2^)/3'
_refine_ls_weighting_scheme calc
_refine_ls_wR_factor_gt 0.0675
_refine_ls_wR_factor_ref 0.0702
_reflns_number_gt 4485
_reflns_number_total 4858
_reflns_threshold_expression >2sigma(I)
_cod_data_source_file om050922gsi20051024_021932.cif
_cod_data_source_block landis14
_cod_depositor_comments
;
The following automatic conversions were performed:

'_symmetry_cell_setting' value 'Monoclinic' changed to 'monoclinic'
according to /home/saulius/struct/CIF-dictionaries/cif_core.dic
dictionary named 'cif_core.dic' version 2.4.1 from 2010-06-29.

Automatic conversion script
Id: cif_fix_values 1715 2011-07-08 13:25:40Z adriana 

The following automatic conversions were performed:

'_exptl_crystal_density_meas' value 'not measured' was changed to '?'
- the value is perceived as not measured.

Automatic conversion script
Id: cif_fix_values 3008 2015-01-20 13:52:24Z robertas 
;
_cod_original_sg_symbol_H-M C2/c
_cod_database_code 4074826

loop_
_symmetry_equiv_pos_as_xyz
'x, y, z'
'-x, y, -z+1/2'
'x+1/2, y+1/2, z'
'-x+1/2, y+1/2, -z+1/2'
'-x, -y, -z'
'x, -y, z-1/2'
'-x+1/2, -y+1/2, -z'
'x+1/2, -y+1/2, z-1/2'

loop_
_atom_site_label
_atom_site_type_symbol
_atom_site_fract_x
_atom_site_fract_y
_atom_site_fract_z
_atom_site_U_iso_or_equiv
_atom_site_adp_type
_atom_site_occupancy
_atom_site_symmetry_multiplicity
_atom_site_calc_flag
_atom_site_refinement_flags
Rh Rh 0.0000 0.658509(11) 0.2500 0.01750(7) Uani 1 2 d S
P1 P 0.05262(2) 0.65382(3) 0.151381(19) 0.01676(9) Uani 1 1 d .
Cl Cl 0.0000 0.82567(4) 0.2500 0.03597(16) Uani 1 2 d S
O O 0.0000 0.44982(12) 0.2500 0.0346(4) Uani 1 2 d S
N1 N 0.06658(8) 0.75778(9) 0.04512(6) 0.0176(3) Uani 1 1 d .
N2 N -0.01847(8) 0.72338(9) 0.03453(6) 0.0190(3) Uani 1 1 d .
C1 C -0.02215(9) 0.63620(11) 0.07399(7) 0.0183(3) Uani 1 1 d .
H1 H -0.0040 0.5816 0.0487 0.022 Uiso 1 1 calc R
C2 C -0.10860(9) 0.61850(12) 0.08535(8) 0.0202(3) Uani 1 1 d .
C3 C -0.13733(10) 0.52690(12) 0.08804(8) 0.0233(3) Uani 1 1 d .
H3 H -0.1021 0.4752 0.0839 0.028 Uiso 1 1 calc R
C4 C -0.21731(10) 0.50996(13) 0.09681(9) 0.0279(4) Uani 1 1 d .
H4 H -0.2363 0.4468 0.0986 0.033 Uiso 1 1 calc R
C5 C -0.26904(10) 0.58412(14) 0.10285(9) 0.0317(4) Uani 1 1 d .
H5 H -0.3240 0.5726 0.1078 0.038 Uiso 1 1 calc R
C6 C -0.24033(12) 0.67553(15) 0.10158(13) 0.0447(5) Uani 1 1 d .
H6 H -0.2755 0.7270 0.1067 0.054 Uiso 1 1 calc R
C7 C -0.16050(11) 0.69317(14) 0.09295(11) 0.0373(5) Uani 1 1 d .
H7 H -0.1414 0.7564 0.0923 0.045 Uiso 1 1 calc R
C8 C -0.03863(10) 0.70002(12) -0.03634(8) 0.0228(3) Uani 1 1 d .
H8A H -0.0958 0.6782 -0.0461 0.027 Uiso 1 1 calc R
H8B H -0.0033 0.6477 -0.0470 0.027 Uiso 1 1 calc R
C9 C -0.02751(9) 0.78418(12) -0.07929(8) 0.0232(3) Uani 1 1 d .
C10 C -0.06383(10) 0.78648(14) -0.14573(9) 0.0284(4) Uani 1 1 d .
H10 H -0.0959 0.7346 -0.1642 0.034 Uiso 1 1 calc R
C11 C -0.05341(11) 0.86423(15) -0.18499(9) 0.0334(4) Uani 1 1 d .
H11 H -0.0786 0.8656 -0.2302 0.040 Uiso 1 1 calc R
C12 C -0.00647(12) 0.93978(14) -0.15852(9) 0.0327(4) Uani 1 1 d .
H12 H -0.0005 0.9937 -0.1852 0.039 Uiso 1 1 calc R
C13 C 0.03197(11) 0.93653(13) -0.09279(9) 0.0279(4) Uani 1 1 d .
H13 H 0.0655 0.9876 -0.0749 0.033 Uiso 1 1 calc R
C14 C 0.02158(10) 0.85862(12) -0.05285(8) 0.0228(3) Uani 1 1 d .
C15 C 0.06308(10) 0.85484(11) 0.01849(8) 0.0223(3) Uani 1 1 d .
H15A H 0.1191 0.8799 0.0214 0.027 Uiso 1 1 calc R
H15B H 0.0333 0.8957 0.0460 0.027 Uiso 1 1 calc R
C16 C 0.09149(9) 0.76392(11) 0.11765(7) 0.0178(3) Uani 1 1 d .
H16 H 0.0637 0.8194 0.1347 0.021 Uiso 1 1 calc R
C17 C 0.18224(9) 0.77600(11) 0.13649(8) 0.0204(3) Uani 1 1 d .
C18 C 0.23571(10) 0.74693(12) 0.09415(9) 0.0252(3) Uani 1 1 d .
H18 H 0.2150 0.7207 0.0519 0.030 Uiso 1 1 calc R
C19 C 0.31903(11) 0.75618(13) 0.11354(10) 0.0321(4) Uani 1 1 d .
H19 H 0.3551 0.7370 0.0843 0.038 Uiso 1 1 calc R
C20 C 0.34989(11) 0.79327(13) 0.17529(10) 0.0339(4) Uani 1 1 d .
H20 H 0.4070 0.7985 0.1888 0.041 Uiso 1 1 calc R
C21 C 0.29716(11) 0.82266(13) 0.21731(10) 0.0315(4) Uani 1 1 d .
H21 H 0.3182 0.8490 0.2594 0.038 Uiso 1 1 calc R
C22 C 0.21356(10) 0.81387(12) 0.19830(8) 0.0256(3) Uani 1 1 d .
H22 H 0.1777 0.8338 0.2276 0.031 Uiso 1 1 calc R
C23 C 0.13586(9) 0.57120(11) 0.14868(8) 0.0200(3) Uani 1 1 d .
C24 C 0.15370(10) 0.52655(12) 0.09158(8) 0.0239(3) Uani 1 1 d .
H24 H 0.1169 0.5319 0.0510 0.029 Uiso 1 1 calc R
C25 C 0.22482(10) 0.47427(12) 0.09345(9) 0.0278(4) Uani 1 1 d .
H25 H 0.2355 0.4422 0.0547 0.033 Uiso 1 1 calc R
C26 C 0.27986(10) 0.46903(13) 0.15178(10) 0.0301(4) Uani 1 1 d .
H26 H 0.3287 0.4339 0.1529 0.036 Uiso 1 1 calc R
C27 C 0.26401(11) 0.51490(13) 0.20873(9) 0.0292(4) Uani 1 1 d .
H27 H 0.3026 0.5125 0.2484 0.035 Uiso 1 1 calc R
C28 C 0.19158(10) 0.56434(12) 0.20765(8) 0.0250(3) Uani 1 1 d .
H28 H 0.1799 0.5936 0.2471 0.030 Uiso 1 1 calc R
C29 C 0.0000 0.52989(17) 0.2500 0.0226(5) Uani 1 2 d S

loop_
_atom_site_aniso_label
_atom_site_aniso_U_11
_atom_site_aniso_U_22
_atom_site_aniso_U_33
_atom_site_aniso_U_23
_atom_site_aniso_U_13
_atom_site_aniso_U_12
Rh 0.01893(10) 0.01857(10) 0.01628(10) 0.000 0.00679(7) 0.000
P1 0.01600(19) 0.0189(2) 0.01634(19) -0.00038(14) 0.00545(15) -0.00047(14)
Cl 0.0601(4) 0.0202(3) 0.0357(3) 0.000 0.0327(3) 0.000
O 0.0434(11) 0.0217(9) 0.0396(10) 0.000 0.0095(8) 0.000
N1 0.0155(6) 0.0209(6) 0.0171(6) 0.0000(5) 0.0043(5) -0.0034(5)
N2 0.0156(6) 0.0223(7) 0.0194(6) 0.0014(5) 0.0042(5) -0.0026(5)
C1 0.0179(7) 0.0203(7) 0.0174(7) -0.0014(6) 0.0048(6) -0.0008(6)
C2 0.0179(7) 0.0244(8) 0.0186(7) 0.0002(6) 0.0042(6) -0.0018(6)
C3 0.0223(8) 0.0244(8) 0.0234(8) 0.0008(6) 0.0046(6) -0.0016(6)
C4 0.0257(8) 0.0293(9) 0.0292(9) 0.0024(7) 0.0061(7) -0.0084(7)
C5 0.0185(8) 0.0414(10) 0.0366(10) 0.0062(8) 0.0088(7) -0.0044(7)
C6 0.0271(10) 0.0346(10) 0.0777(16) 0.0048(10) 0.0247(10) 0.0045(8)
C7 0.0260(9) 0.0253(9) 0.0647(14) 0.0015(9) 0.0195(9) -0.0010(7)
C8 0.0216(8) 0.0271(8) 0.0196(8) -0.0013(6) 0.0025(6) -0.0027(6)
C9 0.0187(7) 0.0305(9) 0.0215(8) 0.0031(7) 0.0070(6) 0.0037(6)
C10 0.0231(8) 0.0395(10) 0.0234(8) 0.0008(7) 0.0059(7) 0.0037(7)
C11 0.0298(9) 0.0494(11) 0.0223(8) 0.0091(8) 0.0084(7) 0.0107(8)
C12 0.0374(10) 0.0356(10) 0.0284(9) 0.0120(8) 0.0156(8) 0.0099(8)
C13 0.0290(9) 0.0271(8) 0.0305(9) 0.0045(7) 0.0136(7) 0.0049(7)
C14 0.0214(8) 0.0273(8) 0.0218(8) 0.0032(6) 0.0095(6) 0.0050(6)
C15 0.0253(8) 0.0207(8) 0.0221(8) 0.0005(6) 0.0075(6) -0.0022(6)
C16 0.0193(7) 0.0187(7) 0.0167(7) -0.0017(6) 0.0073(6) -0.0022(6)
C17 0.0194(7) 0.0195(7) 0.0224(8) 0.0007(6) 0.0042(6) -0.0032(6)
C18 0.0234(8) 0.0248(8) 0.0285(9) -0.0032(7) 0.0080(7) -0.0025(6)
C19 0.0226(9) 0.0294(9) 0.0464(11) -0.0055(8) 0.0124(8) -0.0003(7)
C20 0.0185(8) 0.0307(9) 0.0500(11) -0.0027(8) -0.0018(8) -0.0006(7)
C21 0.0287(9) 0.0300(9) 0.0326(10) -0.0034(7) -0.0048(7) -0.0012(7)
C22 0.0273(9) 0.0258(8) 0.0237(8) -0.0011(7) 0.0040(7) -0.0020(7)
C23 0.0171(7) 0.0202(7) 0.0239(8) 0.0010(6) 0.0066(6) 0.0000(6)
C24 0.0213(8) 0.0258(8) 0.0251(8) -0.0021(6) 0.0048(6) 0.0002(6)
C25 0.0252(8) 0.0282(9) 0.0322(9) -0.0041(7) 0.0115(7) 0.0018(7)
C26 0.0220(8) 0.0290(9) 0.0407(10) 0.0057(8) 0.0097(7) 0.0058(7)
C27 0.0243(8) 0.0310(9) 0.0315(9) 0.0055(7) 0.0018(7) 0.0015(7)
C28 0.0251(8) 0.0263(8) 0.0241(8) 0.0011(7) 0.0050(6) 0.0003(7)
C29 0.0228(11) 0.0264(12) 0.0196(10) 0.000 0.0067(8) 0.000

loop_
_atom_type_symbol
_atom_type_description
_atom_type_scat_dispersion_real
_atom_type_scat_dispersion_imag
_atom_type_scat_source
C C 0.0033 0.0016 'International Tables Vol C Tables 4.2.6.8 and 6.1.1.4'
H H 0.0000 0.0000 'International Tables Vol C Tables 4.2.6.8 and 6.1.1.4'
N N 0.0061 0.0033 'International Tables Vol C Tables 4.2.6.8 and 6.1.1.4'
O O 0.0106 0.0060 'International Tables Vol C Tables 4.2.6.8 and 6.1.1.4'
P P 0.1023 0.0942 'International Tables Vol C Tables 4.2.6.8 and 6.1.1.4'
Cl Cl 0.1484 0.1585 'International Tables Vol C Tables 4.2.6.8 and 6.1.1.4'
Rh Rh -1.1178 0.9187 'International Tables Vol C Tables 4.2.6.8 and 6.1.1.4'

loop_
_geom_angle_atom_site_label_1
_geom_angle_atom_site_label_2
_geom_angle_atom_site_label_3
_geom_angle
_geom_angle_site_symmetry_1
_geom_angle_site_symmetry_3
C29 Rh P1 88.356(10) . .
C29 Rh P1 88.358(10) . 2
P1 Rh P1 176.71(2) . 2
C29 Rh Cl 180.0 . .
P1 Rh Cl 91.644(10) . .
P1 Rh Cl 91.642(10) 2 .
C23 P1 C16 102.45(7) . .
C23 P1 C1 107.38(7) . .
C16 P1 C1 91.42(7) . .
C23 P1 Rh 116.04(5) . .
C16 P1 Rh 119.86(5) . .
C1 P1 Rh 116.30(5) . .
C16 N1 C15 107.61(12) . .
C16 N1 N2 106.07(11) . .
C15 N1 N2 105.74(12) . .
C8 N2 C1 108.90(12) . .
C8 N2 N1 106.39(11) . .
C1 N2 N1 108.41(11) . .
N2 C1 C2 110.05(12) . .
N2 C1 P1 105.56(10) . .
C2 C1 P1 114.65(10) . .
N2 C1 H1 108.8 . .
C2 C1 H1 108.8 . .
P1 C1 H1 108.8 . .
C3 C2 C7 118.83(15) . .
C3 C2 C1 120.21(14) . .
C7 C2 C1 120.97(15) . .
C2 C3 C4 120.63(16) . .
C2 C3 H3 119.7 . .
C4 C3 H3 119.7 . .
C5 C4 C3 120.36(16) . .
C5 C4 H4 119.8 . .
C3 C4 H4 119.8 . .
C4 C5 C6 119.30(16) . .
C4 C5 H5 120.4 . .
C6 C5 H5 120.4 . .
C5 C6 C7 120.75(19) . .
C5 C6 H6 119.6 . .
C7 C6 H6 119.6 . .
C2 C7 C6 120.11(18) . .
C2 C7 H7 119.9 . .
C6 C7 H7 119.9 . .
N2 C8 C9 111.29(13) . .
N2 C8 H8A 109.4 . .
C9 C8 H8A 109.4 . .
N2 C8 H8B 109.4 . .
C9 C8 H8B 109.4 . .
H8A C8 H8B 108.0 . .
C14 C9 C10 119.84(16) . .
C14 C9 C8 119.57(14) . .
C10 C9 C8 120.55(16) . .
C11 C10 C9 120.27(18) . .
C11 C10 H10 119.9 . .
C9 C10 H10 119.9 . .
C12 C11 C10 120.22(17) . .
C12 C11 H11 119.9 . .
C10 C11 H11 119.9 . .
C11 C12 C13 119.72(17) . .
C11 C12 H12 120.1 . .
C13 C12 H12 120.1 . .
C12 C13 C14 120.40(17) . .
C12 C13 H13 119.8 . .
C14 C13 H13 119.8 . .
C9 C14 C13 119.50(16) . .
C9 C14 C15 119.91(15) . .
C13 C14 C15 120.58(16) . .
N1 C15 C14 111.89(13) . .
N1 C15 H15A 109.2 . .
C14 C15 H15A 109.2 . .
N1 C15 H15B 109.2 . .
C14 C15 H15B 109.2 . .
H15A C15 H15B 107.9 . .
N1 C16 C17 111.95(12) . .
N1 C16 P1 105.17(10) . .
C17 C16 P1 113.21(11) . .
N1 C16 H16 108.8 . .
C17 C16 H16 108.8 . .
P1 C16 H16 108.8 . .
C22 C17 C18 119.19(15) . .
C22 C17 C16 119.39(14) . .
C18 C17 C16 121.38(14) . .
C19 C18 C17 120.23(16) . .
C19 C18 H18 119.9 . .
C17 C18 H18 119.9 . .
C20 C19 C18 120.34(17) . .
C20 C19 H19 119.8 . .
C18 C19 H19 119.8 . .
C21 C20 C19 119.66(16) . .
C21 C20 H20 120.2 . .
C19 C20 H20 120.2 . .
C20 C21 C22 120.44(17) . .
C20 C21 H21 119.8 . .
C22 C21 H21 119.8 . .
C21 C22 C17 120.13(16) . .
C21 C22 H22 119.9 . .
C17 C22 H22 119.9 . .
C24 C23 C28 118.91(15) . .
C24 C23 P1 125.38(12) . .
C28 C23 P1 115.05(12) . .
C25 C24 C23 120.67(15) . .
C25 C24 H24 119.7 . .
C23 C24 H24 119.7 . .
C26 C25 C24 119.84(16) . .
C26 C25 H25 120.1 . .
C24 C25 H25 120.1 . .
C25 C26 C27 120.26(16) . .
C25 C26 H26 119.9 . .
C27 C26 H26 119.9 . .
C26 C27 C28 120.00(16) . .
C26 C27 H27 120.0 . .
C28 C27 H27 120.0 . .
C27 C28 C23 120.26(16) . .
C27 C28 H28 119.9 . .
C23 C28 H28 119.9 . .
O C29 Rh 180.0 . .

loop_
_geom_bond_atom_site_label_1
_geom_bond_atom_site_label_2
_geom_bond_distance
_geom_bond_site_symmetry_2
Rh C29 1.819(2) .
Rh P1 2.3142(4) .
Rh P1 2.3142(4) 2
Rh Cl 2.3640(6) .
P1 C23 1.8199(16) .
P1 C16 1.8588(15) .
P1 C1 1.8634(16) .
O C29 1.132(3) .
N1 C16 1.4713(19) .
N1 C15 1.474(2) .
N1 N2 1.4803(17) .
N2 C8 1.466(2) .
N2 C1 1.478(2) .
C1 C2 1.514(2) .
C1 H1 1.0000 .
C2 C3 1.385(2) .
C2 C7 1.388(2) .
C3 C4 1.392(2) .
C3 H3 0.9500 .
C4 C5 1.375(3) .
C4 H4 0.9500 .
C5 C6 1.380(3) .
C5 H5 0.9500 .
C6 C7 1.390(3) .
C6 H6 0.9500 .
C7 H7 0.9500 .
C8 C9 1.505(2) .
C8 H8A 0.9900 .
C8 H8B 0.9900 .
C9 C14 1.388(2) .
C9 C10 1.391(2) .
C10 C11 1.386(3) .
C10 H10 0.9500 .
C11 C12 1.382(3) .
C11 H11 0.9500 .
C12 C13 1.389(3) .
C12 H12 0.9500 .
C13 C14 1.396(2) .
C13 H13 0.9500 .
C14 C15 1.507(2) .
C15 H15A 0.9900 .
C15 H15B 0.9900 .
C16 C17 1.509(2) .
C16 H16 1.0000 .
C17 C22 1.391(2) .
C17 C18 1.395(2) .
C18 C19 1.387(2) .
C18 H18 0.9500 .
C19 C20 1.384(3) .
C19 H19 0.9500 .
C20 C21 1.383(3) .
C20 H20 0.9500 .
C21 C22 1.390(2) .
C21 H21 0.9500 .
C22 H22 0.9500 .
C23 C24 1.395(2) .
C23 C28 1.399(2) .
C24 C25 1.391(2) .
C24 H24 0.9500 .
C25 C26 1.382(3) .
C25 H25 0.9500 .
C26 C27 1.389(3) .
C26 H26 0.9500 .
C27 C28 1.391(2) .
C27 H27 0.9500 .
C28 H28 0.9500 .

loop_
_geom_torsion_atom_site_label_1
_geom_torsion_atom_site_label_2
_geom_torsion_atom_site_label_3
_geom_torsion_atom_site_label_4
_geom_torsion
_geom_torsion_site_symmetry_1
C29 Rh P1 C23 -45.51(6) .
P1 Rh P1 C23 -45.52(6) 2
Cl Rh P1 C23 134.49(6) .
C29 Rh P1 C16 -169.36(6) .
P1 Rh P1 C16 -169.37(6) 2
Cl Rh P1 C16 10.64(6) .
C29 Rh P1 C1 82.24(6) .
P1 Rh P1 C1 82.23(6) 2
Cl Rh P1 C1 -97.76(6) .
C16 N1 N2 C8 -169.57(12) .
C15 N1 N2 C8 76.34(14) .
C16 N1 N2 C1 -52.59(14) .
C15 N1 N2 C1 -166.68(12) .
C8 N2 C1 C2 -85.27(15) .
N1 N2 C1 C2 159.37(12) .
C8 N2 C1 P1 150.50(10) .
N1 N2 C1 P1 35.15(13) .
C23 P1 C1 N2 -111.84(10) .
C16 P1 C1 N2 -8.32(10) .
Rh P1 C1 N2 116.27(9) .
C23 P1 C1 C2 126.88(12) .
C16 P1 C1 C2 -129.61(12) .
Rh P1 C1 C2 -5.01(13) .
N2 C1 C2 C3 146.06(15) .
P1 C1 C2 C3 -95.15(16) .
N2 C1 C2 C7 -33.7(2) .
P1 C1 C2 C7 85.13(18) .
C7 C2 C3 C4 1.3(3) .
C1 C2 C3 C4 -178.39(15) .
C2 C3 C4 C5 0.1(3) .
C3 C4 C5 C6 -1.4(3) .
C4 C5 C6 C7 1.3(3) .
C3 C2 C7 C6 -1.4(3) .
C1 C2 C7 C6 178.30(19) .
C5 C6 C7 C2 0.1(4) .
C1 N2 C8 C9 -174.15(12) .
N1 N2 C8 C9 -57.49(16) .
N2 C8 C9 C14 20.2(2) .
N2 C8 C9 C10 -161.94(14) .
C14 C9 C10 C11 -2.2(2) .
C8 C9 C10 C11 179.94(16) .
C9 C10 C11 C12 0.4(3) .
C10 C11 C12 C13 1.6(3) .
C11 C12 C13 C14 -1.8(3) .
C10 C9 C14 C13 2.0(2) .
C8 C9 C14 C13 179.87(15) .
C10 C9 C14 C15 -178.08(15) .
C8 C9 C14 C15 -0.2(2) .
C12 C13 C14 C9 0.0(2) .
C12 C13 C14 C15 -179.94(15) .
C16 N1 C15 C14 -168.04(12) .
N2 N1 C15 C14 -55.02(16) .
C9 C14 C15 N1 18.4(2) .
C13 C14 C15 N1 -161.68(14) .
C15 N1 C16 C17 -80.54(15) .
N2 N1 C16 C17 166.65(12) .
C15 N1 C16 P1 156.13(10) .
N2 N1 C16 P1 43.32(12) .
C23 P1 C16 N1 88.21(11) .
C1 P1 C16 N1 -19.94(10) .
Rh P1 C16 N1 -141.62(8) .
C23 P1 C16 C17 -34.31(12) .
C1 P1 C16 C17 -142.46(12) .
Rh P1 C16 C17 95.86(11) .
N1 C16 C17 C22 158.66(14) .
P1 C16 C17 C22 -82.67(17) .
N1 C16 C17 C18 -23.6(2) .
P1 C16 C17 C18 95.07(16) .
C22 C17 C18 C19 -0.3(3) .
C16 C17 C18 C19 -178.02(16) .
C17 C18 C19 C20 0.8(3) .
C18 C19 C20 C21 -1.1(3) .
C19 C20 C21 C22 1.0(3) .
C20 C21 C22 C17 -0.5(3) .
C18 C17 C22 C21 0.1(3) .
C16 C17 C22 C21 177.93(15) .
C16 P1 C23 C24 -76.52(15) .
C1 P1 C23 C24 18.98(16) .
Rh P1 C23 C24 151.01(12) .
C16 P1 C23 C28 93.98(13) .
C1 P1 C23 C28 -170.53(12) .
Rh P1 C23 C28 -38.49(14) .
C28 C23 C24 C25 1.4(2) .
P1 C23 C24 C25 171.58(13) .
C23 C24 C25 C26 -2.3(3) .
C24 C25 C26 C27 0.7(3) .
C25 C26 C27 C28 1.6(3) .
C26 C27 C28 C23 -2.5(3) .
C24 C23 C28 C27 1.0(2) .
P1 C23 C28 C27 -170.20(13) .
P1 Rh C29 O -121(100) .
P1 Rh C29 O 59(100) 2
Cl Rh C29 O 0(100) .
